data_1506699
loop_
_publ_author_name
'Lam, Hon Wai'
'Joensuu, Pekka M.'

_publ_section_title
;
 Cu(I)-catalyzed reductive aldol cyclizations: diastereo- and
 enantioselective synthesis of beta-hydroxylactones.
;
_journal_issue 19
_journal_name_full 'Organic letters'
_journal_page_first 4225
_journal_page_last 4228
_journal_paper_doi 10.1021/ol051649h
_journal_volume 7
_journal_year 2005
_chemical_compound_source 'P. Joensuu'
_chemical_formula_moiety 'C9 H16 O3'
_chemical_formula_sum 'C9 H16 O3'
_chemical_formula_weight 172.22
_space_group_IT_number 2
_symmetry_cell_setting triclinic
_symmetry_space_group_name_Hall '-P 1'
_symmetry_space_group_name_H-M 'P -1'
_atom_sites_solution_hydrogens geom
_atom_sites_solution_primary direct
_audit_creation_date 05-04-19
_audit_creation_method CRYSTALS_ver_12.80
_cell_angle_alpha 92.665(3)
_cell_angle_beta 106.145(3)
_cell_angle_gamma 92.450(3)
_cell_formula_units_Z 4
_cell_length_a 8.3224(4)
_cell_length_b 10.8314(5)
_cell_length_c 10.9546(5)
_cell_measurement_reflns_used 8640
_cell_measurement_temperature 150
_cell_measurement_theta_max 28
_cell_measurement_theta_min 3
_cell_volume 945.92(8)
_computing_cell_refinement 'SAINT (Siemens ,1995)'
_computing_data_collection 'SMART (Siemens, 1993)'
_computing_data_reduction 'SAINT (Siemens ,1995)'
_computing_molecular_graphics 'CAMERON (Watkin et al., 1996)'
_computing_publication_material 'CRYSTALS (Betteridge et al., 2003)'
_computing_structure_refinement 'CRYSTALS (Betteridge et al., 2003)'
_computing_structure_solution 'SIR92 (Altomare et al., 1994)'
_diffrn_ambient_temperature 150
_diffrn_measured_fraction_theta_full 0.995
_diffrn_measured_fraction_theta_max 0.946
_diffrn_measurement_device_type 'Bruker SMART Apex CCD'
_diffrn_measurement_method '\f & \w scans'
_diffrn_radiation_monochromator graphite
_diffrn_radiation_type 'Mo K\a'
_diffrn_radiation_wavelength 0.71073
_diffrn_reflns_av_R_equivalents 0.039
_diffrn_reflns_limit_h_max 11
_diffrn_reflns_limit_h_min -11
_diffrn_reflns_limit_k_max 15
_diffrn_reflns_limit_k_min -15
_diffrn_reflns_limit_l_max 14
_diffrn_reflns_limit_l_min -15
_diffrn_reflns_number 29191
_diffrn_reflns_theta_full 28.046
_diffrn_reflns_theta_max 30.485
_diffrn_reflns_theta_min 1.885
_diffrn_standards_number 0
_exptl_absorpt_coefficient_mu 0.089
_exptl_absorpt_correction_T_max 0.98
_exptl_absorpt_correction_T_min 0.87
_exptl_absorpt_correction_type multi-scan
_exptl_absorpt_process_details 'SADABSS version 2004/1'
_exptl_crystal_colour colourless
_exptl_crystal_density_diffrn 1.209
_exptl_crystal_description block
_exptl_crystal_F_000 376
_exptl_crystal_recrystallization_method 'Recrystallisation by evaporation of deuterochloroform solution'
_exptl_crystal_size_max 0.55
_exptl_crystal_size_mid 0.32
_exptl_crystal_size_min 0.18
_refine_diff_density_max 0.34
_refine_diff_density_min -0.17
_refine_ls_extinction_method None
_refine_ls_goodness_of_fit_ref 0.8351
_refine_ls_hydrogen_treatment constr
_refine_ls_matrix_type full
_refine_ls_number_parameters 217
_refine_ls_number_reflns 5444
_refine_ls_number_restraints 0
_refine_ls_R_factor_all 0.0563
_refine_ls_R_factor_gt 0.0414
_refine_ls_shift/su_max 0.000246
_refine_ls_structure_factor_coef Fsqd
_refine_ls_weighting_details
;
 w=1/[\s^2^(F^2^) + 0.06 + 0.00P] 
where P=(max(Fo^2^,0) + 2Fc^2^)/3 
;
_refine_ls_weighting_scheme calc
_refine_ls_wR_factor_all 0.1074
_refine_ls_wR_factor_gt 0.1037
_refine_ls_wR_factor_ref 0.1074
_reflns_limit_h_max 11
_reflns_limit_h_min -11
_reflns_limit_k_max 15
_reflns_limit_k_min -15
_reflns_limit_l_max 15
_reflns_limit_l_min 0
_reflns_number_gt 3903
_reflns_number_total 5445
_reflns_threshold_expression I>2.00u(I)
_oxford_diffrn_Wilson_B_factor 0.00
_oxford_diffrn_Wilson_scale 0.00
_oxford_refine_ls_scale 1.036(3)
_cod_data_source_file ol051649hsi20050713_013201.cif
_cod_data_source_block hl0502
_cod_depositor_comments
;
The following automatic conversions were performed:

'_symmetry_cell_setting' value 'Triclinic' changed to 'triclinic'
according to /home/saulius/struct/CIF-dictionaries/cif_core.dic
dictionary named 'cif_core.dic' version 2.4.1 from 2010-06-29.

Automatic conversion script
Id: cif_fix_values 1715 2011-07-08 13:25:40Z adriana 
;
_cod_original_sg_symbol_H-M 'P -1 '
_cod_database_code 1506699

loop_
_symmetry_equiv_pos_as_xyz
x,y,z
-x,-y,-z

loop_
_atom_site_label
_atom_site_type_symbol
_atom_site_fract_x
_atom_site_fract_y
_atom_site_fract_z
_atom_site_U_iso_or_equiv
_atom_site_occupancy
_atom_site_adp_type
_atom_site_refinement_flags_posn
C11 C 0.06640(14) -0.36025(9) 0.06588(10) 0.0299 1.0000 Uani .
O11 O -0.08532(10) -0.35908(8) 0.03480(8) 0.0392 1.0000 Uani .
O21 O 0.14321(11) -0.33207(8) -0.02187(7) 0.0392 1.0000 Uani .
C31 C 0.32470(16) -0.32964(12) 0.00220(11) 0.0390 1.0000 Uani .
C41 C 0.40791(14) -0.40615(10) 0.11042(10) 0.0313 1.0000 Uani .
C51 C 0.35425(12) -0.36794(9) 0.22777(9) 0.0243 1.0000 Uani .
O511 O 0.39103(9) -0.23722(6) 0.24822(7) 0.0300 1.0000 Uani .
C521 C 0.45137(13) -0.43636(10) 0.34130(10) 0.0293 1.0000 Uani .
C61 C 0.16393(12) -0.39831(9) 0.19684(9) 0.0237 1.0000 Uani .
C71 C 0.08369(13) -0.35405(10) 0.30217(10) 0.0292 1.0000 Uani .
C711 C 0.02737(16) -0.22155(11) 0.29249(13) 0.0430 1.0000 Uani .
C721 C -0.05869(16) -0.44302(12) 0.31153(14) 0.0458 1.0000 Uani .
C12 C 0.45885(12) 0.14518(9) 0.42139(9) 0.0238 1.0000 Uani .
O12 O 0.58259(9) 0.13576(7) 0.50953(6) 0.0301 1.0000 Uani .
O22 O 0.32934(10) 0.19605(8) 0.44971(7) 0.0352 1.0000 Uani .
C32 C 0.17847(14) 0.22119(12) 0.35259(11) 0.0374 1.0000 Uani .
C42 C 0.14604(13) 0.13517(10) 0.23618(11) 0.0312 1.0000 Uani .
C52 C 0.29747(12) 0.13831(9) 0.18354(9) 0.0242 1.0000 Uani .
O512 O 0.33819(9) 0.26293(6) 0.15885(7) 0.0297 1.0000 Uani .
C522 C 0.26028(15) 0.05435(11) 0.06229(10) 0.0359 1.0000 Uani .
C62 C 0.44820(11) 0.09655(8) 0.28723(9) 0.0208 1.0000 Uani .
C72 C 0.61903(12) 0.11518(9) 0.25776(9) 0.0241 1.0000 Uani .
C712 C 0.71274(13) 0.23992(10) 0.30809(10) 0.0287 1.0000 Uani .
C722 C 0.73109(14) 0.00834(11) 0.30216(13) 0.0371 1.0000 Uani .
H311 H 0.3447 -0.3604 -0.0779 0.0545 1.0000 Uiso R
H312 H 0.3666 -0.2401 0.0218 0.0543 1.0000 Uiso R
H411 H 0.3808 -0.4941 0.0886 0.0435 1.0000 Uiso R
H412 H 0.5293 -0.3903 0.1283 0.0426 1.0000 Uiso R
H511 H 0.4044 -0.2154 0.3265 0.0529 1.0000 Uiso R
H5211 H 0.5702 -0.4186 0.3584 0.0486 1.0000 Uiso R
H5212 H 0.4303 -0.5253 0.3248 0.0500 1.0000 Uiso R
H5213 H 0.4201 -0.4101 0.4178 0.0471 1.0000 Uiso R
H611 H 0.1487 -0.4870 0.1906 0.0310 1.0000 Uiso R
H711 H 0.1709 -0.3527 0.3830 0.0383 1.0000 Uiso R
H7111 H 0.0009 -0.1922 0.3697 0.0740 1.0000 Uiso R
H7112 H 0.1155 -0.1637 0.2815 0.0751 1.0000 Uiso R
H7113 H -0.0742 -0.2171 0.2241 0.0722 1.0000 Uiso R
H7211 H -0.1021 -0.4142 0.3808 0.0835 1.0000 Uiso R
H7212 H -0.0208 -0.5253 0.3255 0.0829 1.0000 Uiso R
H7213 H -0.1501 -0.4461 0.2336 0.0835 1.0000 Uiso R
H321 H 0.1944 0.3033 0.3309 0.0549 1.0000 Uiso R
H322 H 0.0880 0.2110 0.3919 0.0531 1.0000 Uiso R
H421 H 0.1204 0.0507 0.2591 0.0416 1.0000 Uiso R
H422 H 0.0453 0.1611 0.1714 0.0434 1.0000 Uiso R
H512 H 0.2556 0.2831 0.1027 0.0492 1.0000 Uiso R
H5221 H 0.1616 0.0796 -0.0022 0.0564 1.0000 Uiso R
H5222 H 0.3543 0.0557 0.0260 0.0578 1.0000 Uiso R
H5223 H 0.2379 -0.0296 0.0784 0.0582 1.0000 Uiso R
H621 H 0.4264 0.0079 0.2914 0.0278 1.0000 Uiso R
H721 H 0.5904 0.1103 0.1639 0.0342 1.0000 Uiso R
H7121 H 0.8038 0.2529 0.2675 0.0474 1.0000 Uiso R
H7122 H 0.7649 0.2418 0.3989 0.0487 1.0000 Uiso R
H7123 H 0.6400 0.3093 0.2912 0.0475 1.0000 Uiso R
H7221 H 0.8329 0.0169 0.2747 0.0661 1.0000 Uiso R
H7222 H 0.7623 0.0059 0.3942 0.0675 1.0000 Uiso R
H7223 H 0.6740 -0.0700 0.2656 0.0673 1.0000 Uiso R

loop_
_atom_site_aniso_label
_atom_site_aniso_U_11
_atom_site_aniso_U_22
_atom_site_aniso_U_33
_atom_site_aniso_U_23
_atom_site_aniso_U_13
_atom_site_aniso_U_12
C11 0.0360(6) 0.0226(5) 0.0249(5) -0.0004(4) -0.0020(4) 0.0056(4)
O11 0.0338(4) 0.0385(4) 0.0351(4) 0.0026(3) -0.0081(3) 0.0084(3)
O21 0.0482(5) 0.0437(5) 0.0233(4) 0.0083(3) 0.0039(3) 0.0098(4)
C31 0.0483(7) 0.0437(7) 0.0275(5) 0.0055(5) 0.0138(5) 0.0060(5)
C41 0.0340(6) 0.0322(5) 0.0286(5) 0.0009(4) 0.0101(4) 0.0046(4)
C51 0.0268(5) 0.0216(4) 0.0225(4) 0.0029(3) 0.0035(4) 0.0013(4)
O511 0.0398(4) 0.0234(4) 0.0251(4) 0.0011(3) 0.0077(3) -0.0048(3)
C521 0.0240(5) 0.0319(5) 0.0295(5) 0.0077(4) 0.0023(4) 0.0038(4)
C61 0.0253(5) 0.0202(4) 0.0223(4) 0.0018(3) 0.0010(4) 0.0031(4)
C71 0.0258(5) 0.0332(5) 0.0266(5) 0.0014(4) 0.0034(4) 0.0074(4)
C711 0.0429(7) 0.0360(6) 0.0483(7) -0.0059(5) 0.0095(6) 0.0144(5)
C721 0.0363(7) 0.0474(7) 0.0599(8) 0.0098(6) 0.0220(6) 0.0051(6)
C12 0.0241(5) 0.0227(4) 0.0259(5) 0.0029(4) 0.0090(4) -0.0002(4)
O12 0.0301(4) 0.0366(4) 0.0216(3) 0.0021(3) 0.0037(3) 0.0013(3)
O22 0.0297(4) 0.0468(5) 0.0312(4) -0.0028(3) 0.0118(3) 0.0078(3)
C32 0.0261(5) 0.0459(7) 0.0427(6) 0.0021(5) 0.0128(5) 0.0105(5)
C42 0.0204(5) 0.0334(5) 0.0384(6) 0.0055(4) 0.0055(4) 0.0010(4)
C52 0.0215(5) 0.0226(4) 0.0261(5) 0.0037(4) 0.0024(4) -0.0002(4)
O512 0.0257(4) 0.0265(4) 0.0320(4) 0.0109(3) -0.0013(3) 0.0005(3)
C522 0.0350(6) 0.0383(6) 0.0280(5) -0.0042(4) -0.0004(4) -0.0003(5)
C62 0.0206(4) 0.0187(4) 0.0228(4) 0.0028(3) 0.0055(3) 0.0010(3)
C72 0.0222(5) 0.0261(5) 0.0258(5) 0.0043(4) 0.0090(4) 0.0031(4)
C712 0.0227(5) 0.0304(5) 0.0329(5) 0.0054(4) 0.0076(4) -0.0019(4)
C722 0.0278(5) 0.0331(6) 0.0554(7) 0.0085(5) 0.0177(5) 0.0098(5)

loop_
_atom_type_symbol
_atom_type_scat_dispersion_real
_atom_type_scat_dispersion_imag
_atom_type_scat_Cromer_Mann_a1
_atom_type_scat_Cromer_Mann_b1
_atom_type_scat_Cromer_Mann_a2
_atom_type_scat_Cromer_Mann_b2
_atom_type_scat_Cromer_Mann_a3
_atom_type_scat_Cromer_Mann_b3
_atom_type_scat_Cromer_Mann_a4
_atom_type_scat_Cromer_Mann_b4
_atom_type_scat_Cromer_Mann_c
_atom_type_scat_source
C 0.0033 0.0016 2.3100 20.8439 1.0200 10.2075 1.5886 0.5687 0.8650 51.6512 0.2156 'International Tables Vol C 4.2.6.8 and 6.1.1.4'
H 0.0000 0.0000 0.4930 10.5109 0.3229 26.1257 0.1402 3.1424 0.0408 57.7998 0.0030 'International Tables Vol C 4.2.6.8 and 6.1.1.4'
O 0.0106 0.0060 3.0485 13.2771 2.2868 5.7011 1.5463 0.3239 0.8670 32.9089 0.2508 'International Tables Vol C 4.2.6.8 and 6.1.1.4'

loop_
_geom_angle_atom_site_label_1
_geom_angle_atom_site_label_2
_geom_angle_atom_site_label_3
_geom_angle
_geom_angle_publ_flag
O11 C11 O21 116.87(9) yes
O11 C11 C61 121.56(10) yes
O21 C11 C61 121.51(9) yes
C11 O21 C31 122.82(8) yes
O21 C31 C41 112.83(9) yes
O21 C31 H311 105.9 no
C41 C31 H311 111.2 no
O21 C31 H312 106.5 no
C41 C31 H312 110.3 no
H311 C31 H312 109.9 no
C31 C41 C51 109.72(9) yes
C31 C41 H411 111.4 no
C51 C41 H411 109.9 no
C31 C41 H412 107.7 no
C51 C41 H412 109.4 no
H411 C41 H412 108.7 no
C41 C51 O511 105.71(8) yes
C41 C51 C521 109.88(8) yes
O511 C51 C521 111.32(8) yes
C41 C51 C61 107.57(8) yes
O511 C51 C61 110.53(8) yes
C521 C51 C61 111.58(8) yes
C51 O511 H511 109.7 no
C51 C521 H5211 111.0 no
C51 C521 H5212 110.8 no
H5211 C521 H5212 107.5 no
C51 C521 H5213 110.3 no
H5211 C521 H5213 107.4 no
H5212 C521 H5213 109.7 no
C51 C61 C11 113.28(8) yes
C51 C61 C71 114.74(8) yes
C11 C61 C71 111.91(8) yes
C51 C61 H611 106.2 no
C11 C61 H611 104.0 no
C71 C61 H611 105.5 no
C61 C71 C711 114.53(9) yes
C61 C71 C721 112.16(9) yes
C711 C71 C721 110.58(10) yes
C61 C71 H711 106.9 no
C711 C71 H711 104.8 no
C721 C71 H711 107.3 no
C71 C711 H7111 111.2 no
C71 C711 H7112 111.7 no
H7111 C711 H7112 106.5 no
C71 C711 H7113 110.9 no
H7111 C711 H7113 105.9 no
H7112 C711 H7113 110.5 no
C71 C721 H7211 109.7 no
C71 C721 H7212 110.8 no
H7211 C721 H7212 109.7 no
C71 C721 H7213 110.4 no
H7211 C721 H7213 107.6 no
H7212 C721 H7213 108.5 no
O12 C12 O22 116.36(9) yes
O12 C12 C62 121.97(9) yes
O22 C12 C62 121.61(8) yes
C12 O22 C32 122.14(8) yes
O22 C32 C42 112.79(9) yes
O22 C32 H321 106.0 no
C42 C32 H321 109.6 no
O22 C32 H322 105.5 no
C42 C32 H322 110.0 no
H321 C32 H322 112.8 no
C32 C42 C52 110.37(9) yes
C32 C42 H421 108.5 no
C52 C42 H421 111.0 no
C32 C42 H422 108.5 no
C52 C42 H422 110.4 no
H421 C42 H422 108.0 no
C42 C52 O512 109.83(8) yes
C42 C52 C522 109.83(9) yes
O512 C52 C522 110.58(8) yes
C42 C52 C62 107.91(8) yes
O512 C52 C62 107.07(7) yes
C522 C52 C62 111.54(8) yes
C52 O512 H512 105.2 no
C52 C522 H5221 111.1 no
C52 C522 H5222 111.5 no
H5221 C522 H5222 108.2 no
C52 C522 H5223 111.3 no
H5221 C522 H5223 107.3 no
H5222 C522 H5223 107.2 no
C52 C62 C12 114.77(8) yes
C52 C62 C72 114.45(7) yes
C12 C62 C72 111.31(8) yes
C52 C62 H621 105.4 no
C12 C62 H621 102.1 no
C72 C62 H621 107.5 no
C62 C72 C712 114.46(8) yes
C62 C72 C722 111.46(8) yes
C712 C72 C722 110.86(9) yes
C62 C72 H721 104.4 no
C712 C72 H721 108.7 no
C722 C72 H721 106.4 no
C72 C712 H7121 109.0 no
C72 C712 H7122 111.6 no
H7121 C712 H7122 106.8 no
C72 C712 H7123 112.7 no
H7121 C712 H7123 108.7 no
H7122 C712 H7123 107.8 no
C72 C722 H7221 110.3 no
C72 C722 H7222 111.2 no
H7221 C722 H7222 108.8 no
C72 C722 H7223 110.6 no
H7221 C722 H7223 107.5 no
H7222 C722 H7223 108.3 no

loop_
_geom_bond_atom_site_label_1
_geom_bond_atom_site_label_2
_geom_bond_distance
_geom_bond_publ_flag
C11 O11 1.2137(13) yes
C11 O21 1.3336(14) yes
C11 C61 1.5241(13) yes
O21 C31 1.4581(15) yes
C31 C41 1.5018(15) yes
C31 H311 0.984 no
C31 H312 1.009 no
C41 C51 1.5195(14) yes
C41 H411 0.972 no
C41 H412 0.980 no
C51 O511 1.4296(11) yes
C51 C521 1.5255(13) yes
C51 C61 1.5422(14) yes
O511 H511 0.854 no
C521 H5211 0.963 no
C521 H5212 0.971 no
C521 H5213 0.979 no
C61 C71 1.5529(14) yes
C61 H611 0.960 no
C71 C711 1.5279(15) yes
C71 C721 1.5240(17) yes
C71 H711 0.975 no
C711 H7111 0.975 no
C711 H7112 0.981 no
C711 H7113 0.966 no
C721 H7211 0.972 no
C721 H7212 0.963 no
C721 H7213 0.971 no
C12 O12 1.2118(12) yes
C12 O22 1.3350(12) yes
C12 C62 1.5155(13) yes
O22 C32 1.4478(13) yes
C32 C42 1.4979(16) yes
C32 H321 0.945 no
C32 H322 0.970 no
C42 C52 1.5245(15) yes
C42 H421 0.990 no
C42 H422 0.997 no
C52 O512 1.4338(11) yes
C52 C522 1.5238(14) yes
C52 C62 1.5402(13) yes
O512 H512 0.830 no
C522 H5221 0.982 no
C522 H5222 0.971 no
C522 H5223 0.955 no
C62 C72 1.5502(13) yes
C62 H621 0.975 no
C72 C712 1.5295(14) yes
C72 C722 1.5289(14) yes
C72 H721 0.987 no
C712 H7121 0.988 no
C712 H7122 0.967 no
C712 H7123 0.977 no
C722 H7221 0.977 no
C722 H7222 0.971 no
C722 H7223 0.967 no
